data_4322994
loop_
_publ_author_name
'Henrik Junicke'
'Clemens Bruhn'
'Dieter Str\"ohl'
'Ralph Kluge'
'Dirk Steinborn'

_publ_contact_author
;
        Dirk Steinborn
        Institut f\"ur Anorganische Chemie
        Martin-Luther-Universit\"at Halle-Wittenberg
        Kurt-Mothes-Str. 2
        06120 Halle(Saale)
        Germany
;
_publ_contact_author_email steinborn@chemie.uni-halle.de
_publ_contact_author_fax '049 345 55-27028'
_publ_contact_author_phone '049 345 55-25620'
_publ_section_title
;
 The First Platinum(IV) Complexes with Glucopyranoside Ligands. A New
 Coordination Mode of Carbohydrates
;
_journal_name_full 'Inorganic Chemistry'
_journal_page_first 4603
_journal_page_last 4606
_journal_paper_doi 10.1021/ic9801692
_journal_volume 37
_journal_year 1998
_chemical_formula_sum 'C9 H19 B F4 O5 Pt'
_chemical_formula_weight 489.14
_chemical_name_systematic
; 
 ? 
;
_space_group_IT_number 19
_symmetry_cell_setting orthorhombic
_symmetry_space_group_name_Hall 'P 2ac 2ab'
_symmetry_space_group_name_H-M 'P 21 21 21'
_atom_sites_solution_hydrogens geom
_atom_sites_solution_primary direct
_atom_sites_solution_secondary difmap
_audit_creation_method SHELXL
_cell_angle_alpha 90.00
_cell_angle_beta 90.00
_cell_angle_gamma 90.00
_cell_formula_units_Z 4
_cell_length_a 6.4035(10)
_cell_length_b 8.636(2)
_cell_length_c 27.161(5)
_cell_measurement_reflns_used 2000
_cell_measurement_temperature 213(2)
_cell_measurement_theta_max 25.0
_cell_measurement_theta_min 2.5
_cell_volume 1502.0(5)
_computing_cell_refinement 'Stoe-IPDS software (Stoe, 1996)'
_computing_data_collection 'Stoe-IPDS software (Stoe, 1996)'
_computing_data_reduction 'Stoe-IPDS software (Stoe, 1996)'
_computing_molecular_graphics 'ORTEPIII (Burnett, M. N., Johnson, C. K., 1996)'
_computing_publication_material 'SHELXL-93 (Sheldrick, 1993)'
_computing_structure_refinement 'SHELXL-93 (Sheldrick, 1993)'
_computing_structure_solution 'SHELXS-86 (Sheldrick, 1990)'
_diffrn_ambient_temperature 213(2)
_diffrn_measurement_device 'Stoe-IPDS diffractometer'
_diffrn_measurement_method
;
 100 frames were taken oscillating the crystal 2 deg.
;
_diffrn_radiation_monochromator graphite
_diffrn_radiation_source 'fine-focus sealed tube'
_diffrn_radiation_type MoK\a
_diffrn_radiation_wavelength 0.71073
_diffrn_reflns_av_R_equivalents 0.0708
_diffrn_reflns_av_sigmaI/netI 0.0498
_diffrn_reflns_limit_h_max 7
_diffrn_reflns_limit_h_min -7
_diffrn_reflns_limit_k_max 10
_diffrn_reflns_limit_k_min -10
_diffrn_reflns_limit_l_max 31
_diffrn_reflns_limit_l_min -32
_diffrn_reflns_number 8124
_diffrn_reflns_theta_max 25.00
_diffrn_reflns_theta_min 2.47
_diffrn_standards_decay_% none
_diffrn_standards_number '50 per image'
_exptl_absorpt_coefficient_mu 9.398
_exptl_absorpt_correction_T_max 0.14
_exptl_absorpt_correction_T_min 0.04
_exptl_absorpt_correction_type numerical
_exptl_crystal_colour colourless
_exptl_crystal_density_diffrn 2.163
_exptl_crystal_density_meas ?
_exptl_crystal_density_method none
_exptl_crystal_description plate
_exptl_crystal_F_000 928
_exptl_crystal_size_max 0.20
_exptl_crystal_size_mid 0.20
_exptl_crystal_size_min 0.03
_refine_diff_density_max 1.345
_refine_diff_density_min -2.473
_refine_diff_density_rms 0.159
_refine_ls_abs_structure_details 'Flack H D (1983), Acta Cryst. A39, 876-881'
_refine_ls_abs_structure_Flack -0.007(15)
_refine_ls_extinction_coef none
_refine_ls_extinction_method none
_refine_ls_goodness_of_fit_all 1.008
_refine_ls_goodness_of_fit_obs 1.036
_refine_ls_hydrogen_treatment riding
_refine_ls_matrix_type full
_refine_ls_number_parameters 181
_refine_ls_number_reflns 2638
_refine_ls_number_restraints 0
_refine_ls_restrained_S_all 1.008
_refine_ls_restrained_S_obs 1.036
_refine_ls_R_factor_all 0.0342
_refine_ls_R_factor_obs 0.0307
_refine_ls_shift/esd_max 0.000
_refine_ls_shift/esd_mean 0.000
_refine_ls_structure_factor_coef Fsqd
_refine_ls_weighting_details 'w=1/[\s^2^(Fo^2^)+(0.0492P)^2^+0.0000P] where P=(Fo^2^+2Fc^2^)/3'
_refine_ls_weighting_scheme calc
_refine_ls_wR_factor_all 0.0792
_refine_ls_wR_factor_obs 0.0776
_reflns_number_observed 2413
_reflns_number_total 2638
_reflns_observed_criterion >2sigma(I)
_cod_data_source_file ic9801692_2.cif
_cod_data_source_block ipds457
_cod_depositor_comments
;
The following automatic conversions were performed:

'_exptl_crystal_density_meas' value 'not measured' was changed to '?'
- the value is perceived as not measured.

Automatic conversion script
Id: cif_fix_values 3008 2015-01-20 13:52:24Z robertas 

The following automatic conversions were performed:

'_refine_ls_weighting_scheme' value 'calc
w=1/[\s^2^(Fo^2^)+(0.0492P)^2^+0.0000P] where P=(Fo^2^+2Fc^2^)/3' was
changed to 'calc'. New tag '_refine_ls_weighting_details' was
created. The value of the new tag was set to
'w=1/[\s^2^(Fo^2^)+(0.0492P)^2^+0.0000P] where P=(Fo^2^+2Fc^2^)/3'.

Automatic conversion script
Id: cif_fix_values 3143 2015-03-26 13:38:13Z robertas 
;
_cod_database_code 4322994

loop_
_symmetry_equiv_pos_as_xyz
'x, y, z'
'x+1/2, -y+1/2, -z'
'-x, y+1/2, -z+1/2'
'-x+1/2, -y, z+1/2'

loop_
_atom_site_aniso_label
_atom_site_aniso_U_11
_atom_site_aniso_U_22
_atom_site_aniso_U_33
_atom_site_aniso_U_23
_atom_site_aniso_U_13
_atom_site_aniso_U_12
C1 0.038(5) 0.025(3) 0.044(5) 0.005(3) 0.007(4) 0.006(3)
C2 0.036(5) 0.021(3) 0.043(4) -0.003(3) 0.005(3) 0.004(3)
C3 0.029(4) 0.025(3) 0.032(4) -0.006(3) -0.007(3) -0.003(3)
C4 0.026(4) 0.027(3) 0.030(4) 0.001(3) 0.001(3) 0.006(3)
C5 0.039(5) 0.025(3) 0.034(4) 0.005(3) -0.005(3) -0.002(3)
C6 0.027(4) 0.041(4) 0.041(4) 0.009(3) 0.000(3) 0.000(3)
C7 0.057(6) 0.065(6) 0.045(5) 0.005(5) 0.003(5) -0.013(5)
C8 0.068(6) 0.043(4) 0.046(5) -0.011(4) 0.004(5) -0.016(4)
C9 0.042(4) 0.048(4) 0.051(4) -0.002(4) 0.021(4) -0.004(5)
O1 0.026(3) 0.044(3) 0.052(4) 0.014(3) 0.006(3) 0.010(2)
O2 0.036(3) 0.032(2) 0.037(3) 0.002(2) 0.006(2) -0.005(2)
O3 0.048(3) 0.041(3) 0.031(3) -0.012(2) -0.003(2) 0.011(2)
O4 0.030(3) 0.029(3) 0.037(3) -0.004(2) 0.003(2) 0.005(2)
O5 0.031(2) 0.029(2) 0.035(2) 0.004(2) -0.006(2) 0.004(4)
B 0.047(5) 0.033(5) 0.053(5) 0.010(4) -0.017(4) 0.000(4)
F1 0.098(6) 0.060(3) 0.131(7) -0.016(4) 0.013(6) 0.030(4)
F2 0.093(5) 0.053(3) 0.095(5) 0.011(3) 0.023(4) -0.031(3)
F3 0.051(3) 0.036(2) 0.075(4) 0.015(3) -0.004(3) 0.004(2)
F4 0.122(6) 0.074(4) 0.130(6) 0.020(4) -0.087(5) -0.003(7)
Pt 0.0340(2) 0.0283(2) 0.0297(2) -0.00104(14) -0.00034(10) -0.0028(2)

loop_
_atom_site_label
_atom_site_type_symbol
_atom_site_fract_x
_atom_site_fract_y
_atom_site_fract_z
_atom_site_U_iso_or_equiv
_atom_site_thermal_displace_type
_atom_site_occupancy
_atom_site_calc_flag
_atom_site_refinement_flags
_atom_site_disorder_group
C1 C -0.1738(13) 0.6435(8) 0.1528(3) 0.035(2) Uani 1 d . .
H1 H -0.2490(13) 0.7130(8) 0.1299(3) 0.042 Uiso 1 calc R .
C2 C 0.0396(12) 0.7097(7) 0.1657(3) 0.034(2) Uani 1 d . .
H2 H 0.0230(12) 0.8138(7) 0.1804(3) 0.040 Uiso 1 calc R .
C3 C 0.1637(14) 0.6053(7) 0.2007(3) 0.029(2) Uani 1 d . .
H3 H 0.3143(14) 0.6283(7) 0.1970(3) 0.034 Uiso 1 calc R .
C4 C 0.1267(14) 0.4323(7) 0.1897(3) 0.027(2) Uani 1 d . .
H4 H 0.1654(14) 0.3696(7) 0.2189(3) 0.033 Uiso 1 calc R .
C5 C -0.0964(13) 0.3987(8) 0.1754(3) 0.033(2) Uani 1 d . .
H5 H -0.1169(13) 0.2869(8) 0.1690(3) 0.039 Uiso 1 calc R .
C6 C -0.2584(12) 0.4592(9) 0.2115(3) 0.036(2) Uani 1 d . .
H6A H -0.3873(12) 0.3982(9) 0.2099(3) 0.044 Uiso 1 calc R .
H6B H -0.2051(12) 0.4569(9) 0.2454(3) 0.044 Uiso 1 calc R .
C7 C 0.0030(17) 0.5943(12) 0.0191(4) 0.056(2) Uani 1 d . .
H7A H 0.0151(17) 0.7060(12) 0.0216(4) 0.067 Uiso 1 calc R .
H7B H -0.1433(17) 0.5657(12) 0.0178(4) 0.067 Uiso 1 calc R .
H7C H 0.0728(17) 0.5591(12) -0.0105(4) 0.067 Uiso 1 calc R .
C8 C 0.0961(17) 0.2843(9) 0.0478(3) 0.052(2) Uani 1 d . .
H8A H 0.0740(17) 0.2957(9) 0.0127(3) 0.063 Uiso 1 calc R .
H8B H -0.0247(17) 0.2346(9) 0.0625(3) 0.063 Uiso 1 calc R .
H8C H 0.2191(17) 0.2213(9) 0.0536(3) 0.063 Uiso 1 calc R .
C9 C 0.4131(12) 0.5110(10) 0.0435(3) 0.047(2) Uani 1 d . .
H9A H 0.4744(12) 0.6117(10) 0.0499(3) 0.056 Uiso 1 calc R .
H9B H 0.3918(12) 0.4984(10) 0.0083(3) 0.056 Uiso 1 calc R .
H9C H 0.5062(12) 0.4307(10) 0.0554(3) 0.056 Uiso 1 calc R .
O1 O -0.2934(9) 0.6163(6) 0.1953(2) 0.0408(14) Uani 1 d . .
O2 O 0.1406(8) 0.7228(5) 0.1183(2) 0.0349(12) Uani 1 d . .
H2A H 0.2449 0.7793 0.1207 0.042 Uiso 1 d . .
O3 O 0.1004(10) 0.6422(6) 0.2502(2) 0.0399(13) Uani 1 d . .
H3A H 0.1656 0.5871 0.2699 0.048 Uiso 1 d . .
O4 O 0.2636(8) 0.3944(6) 0.1488(2) 0.0319(12) Uani 1 d . .
H4A H 0.3864 0.4129 0.1565 0.038 Uiso 1 d . .
O5 O -0.1429(7) 0.4924(5) 0.1308(2) 0.0315(10) Uani 1 d . .
B B 0.4855(15) 0.5319(10) 0.3545(4) 0.044(2) Uani 1 d . .
F1 F 0.4010(15) 0.6436(7) 0.3827(3) 0.096(2) Uani 1 d . .
F2 F 0.6820(12) 0.5835(7) 0.3375(3) 0.080(2) Uani 1 d . .
F3 F 0.5196(9) 0.3980(5) 0.3819(2) 0.0543(14) Uani 1 d . .
F4 F 0.3628(12) 0.4953(7) 0.3142(3) 0.108(3) Uani 1 d . .
Pt Pt 0.13714(3) 0.49489(3) 0.078462(8) 0.03066(11) Uani 1 d . .

loop_
_atom_type_symbol
_atom_type_description
_atom_type_scat_dispersion_real
_atom_type_scat_dispersion_imag
_atom_type_scat_source
C C 0.0033 0.0016 'International Tables Vol C Tables 4.2.6.8 and 6.1.1.4'
H H 0.0000 0.0000 'International Tables Vol C Tables 4.2.6.8 and 6.1.1.4'
O O 0.0106 0.0060 'International Tables Vol C Tables 4.2.6.8 and 6.1.1.4'
B B 0.0013 0.0007 'International Tables Vol C Tables 4.2.6.8 and 6.1.1.4'
F F 0.0171 0.0103 'International Tables Vol C Tables 4.2.6.8 and 6.1.1.4'
Pt Pt -1.7033 8.3905 'International Tables Vol C Tables 4.2.6.8 and 6.1.1.4'

loop_
_geom_angle_atom_site_label_1
_geom_angle_atom_site_label_2
_geom_angle_atom_site_label_3
_geom_angle
_geom_angle_site_symmetry_1
_geom_angle_site_symmetry_3
_geom_angle_publ_flag
O1 C1 O5 105.3(5) . . ?
O1 C1 C2 111.4(7) . . ?
O5 C1 C2 108.1(6) . . ?
O2 C2 C1 103.1(6) . . ?
O2 C2 C3 111.5(6) . . ?
C1 C2 C3 112.7(6) . . ?
O3 C3 C2 107.7(6) . . ?
O3 C3 C4 110.6(7) . . ?
C2 C3 C4 111.8(6) . . ?
O4 C4 C5 109.3(6) . . ?
O4 C4 C3 105.9(7) . . ?
C5 C4 C3 112.4(7) . . ?
O5 C5 C4 107.1(6) . . ?
O5 C5 C6 101.6(6) . . ?
C4 C5 C6 114.5(6) . . ?
O1 C6 C5 103.4(6) . . ?
C1 O1 C6 108.9(6) . . ?
C2 O2 Pt 110.9(4) . . ?
C3 O3 F4 108.6(5) . . ?
C4 O4 Pt 110.2(4) . . ?
C1 O5 C5 100.4(5) . . ?
C1 O5 Pt 110.8(4) . . ?
C5 O5 Pt 110.8(4) . . ?
F1 B F4 112.6(9) . . ?
F1 B F3 110.7(9) . . ?
F4 B F3 108.9(7) . . ?
F1 B F2 108.5(8) . . ?
F4 B F2 108.6(9) . . ?
F3 B F2 107.3(7) . . ?
B F2 O4 112.3(6) . 3_655 ?
B F3 O2 127.0(6) . 3_645 ?
B F4 O3 138.4(6) . . ?
C9 Pt C8 89.0(4) . . ?
C9 Pt C7 88.1(4) . . ?
C8 Pt C7 89.9(4) . . ?
C9 Pt O2 99.1(3) . . ?
C8 Pt O2 171.9(3) . . ?
C7 Pt O2 90.9(3) . . ?
C9 Pt O4 96.4(3) . . ?
C8 Pt O4 92.8(3) . . ?
C7 Pt O4 174.7(3) . . ?
O2 Pt O4 85.7(2) . . ?
C9 Pt O5 169.3(3) . . ?
C8 Pt O5 98.4(3) . . ?
C7 Pt O5 99.6(3) . . ?
O2 Pt O5 73.6(2) . . ?
O4 Pt O5 75.6(2) . . ?

loop_
_geom_bond_atom_site_label_1
_geom_bond_atom_site_label_2
_geom_bond_distance
_geom_bond_site_symmetry_2
_geom_bond_publ_flag
C1 O1 1.404(11) . ?
C1 O5 1.449(9) . ?
C1 C2 1.522(11) . ?
C2 O2 1.445(9) . ?
C2 C3 1.533(11) . ?
C3 O3 1.439(9) . ?
C3 C4 1.542(9) . ?
C4 O4 1.454(9) . ?
C4 C5 1.509(12) . ?
C5 O5 1.488(8) . ?
C5 C6 1.520(11) . ?
C6 O1 1.445(9) . ?
C7 Pt 2.018(10) . ?
C8 Pt 2.017(8) . ?
C9 Pt 2.011(7) . ?
O2 Pt 2.246(5) . ?
O3 F4 2.731(8) . ?
O4 Pt 2.248(5) . ?
O5 Pt 2.288(4) . ?
B F1 1.345(12) . ?
B F4 1.384(11) . ?
B F3 1.393(10) . ?
B F2 1.412(12) . ?
F2 O4 2.733(7) 3_655 ?
F3 O2 2.650(7) 3_645 ?

loop_
_geom_torsion_atom_site_label_1
_geom_torsion_atom_site_label_2
_geom_torsion_atom_site_label_3
_geom_torsion_atom_site_label_4
_geom_torsion
_geom_torsion_site_symmetry_1
_geom_torsion_site_symmetry_2
_geom_torsion_site_symmetry_3
_geom_torsion_site_symmetry_4
_geom_torsion_publ_flag
C1 C2 C3 C4 36.4(10) . . . . ?
C2 C3 C4 C5 -37.7(10) . . . . ?
C3 C4 C5 O5 59.3(8) . . . . ?
Pt O2 C2 C3 66.8(6) . . . . ?
O2 C2 C3 C4 -79.1(9) . . . . ?
C2 C3 C4 O4 81.5(9) . . . . ?
